data_4304830
loop_
_publ_author_name
'Donatella Armentano'
'Teresa F. Mastropietro'
'Giovanni De Munno'
'Patrizia Rossi'
'Francesc Lloret'
'Miguel Julve'

_publ_section_title
;
New Extended Magnetic Systems Based on Oxalate and Iron(III) Ions
;
_journal_name_full 'Inorganic Chemistry'
_journal_page_first 3772
_journal_page_last 3786
_journal_paper_doi 10.1021/ic702403h
_journal_volume 47
_journal_year 2008
_chemical_formula_sum 'C8 H18 Cl4 Fe2 N2 O9'
_chemical_formula_weight 539.74
_chemical_name_systematic
; 
 ? 
;
_space_group_IT_number 14
_symmetry_cell_setting monoclinic
_symmetry_space_group_name_Hall '-P 2ybc'
_symmetry_space_group_name_H-M 'P 1 21/c 1'
_atom_sites_solution_hydrogens none
_atom_sites_solution_primary direct
_atom_sites_solution_secondary difmap
_audit_creation_method SHELXL-97
_cell_angle_alpha 90.00
_cell_angle_beta 107.56(2)
_cell_angle_gamma 90.00
_cell_formula_units_Z 4
_cell_length_a 10.959(3)
_cell_length_b 13.998(4)
_cell_length_c 13.594(4)
_cell_measurement_reflns_used 30
_cell_measurement_temperature 293(2)
_cell_measurement_theta_max 30
_cell_measurement_theta_min 15
_cell_volume 1988.2(10)
_computing_cell_refinement 'Bruker P3'
_computing_data_collection 'Bruker P3'
_computing_data_reduction 'Bruker XDISK'
_computing_molecular_graphics 'SHELXTL NT Bruker XP'
_computing_publication_material 'SHELXTL NT Package Bruker'
_computing_structure_refinement 'SHELXL-97 (Sheldrick, 1997)'
_computing_structure_solution 'SHELXS-97 (Sheldrick, 1990)'
_diffrn_ambient_temperature 293(2)
_diffrn_measured_fraction_theta_full 1.000
_diffrn_measured_fraction_theta_max 1.000
_diffrn_measurement_device_type 'R3m/V automatic four-circle diffractometer'
_diffrn_measurement_method omega/2-theta-scans
_diffrn_radiation_monochromator graphite
_diffrn_radiation_source 'fine-focus sealed tube'
_diffrn_radiation_type MoK\a
_diffrn_radiation_wavelength 0.71073
_diffrn_reflns_av_R_equivalents 0.0428
_diffrn_reflns_av_sigmaI/netI 0.0430
_diffrn_reflns_limit_h_max 13
_diffrn_reflns_limit_h_min 0
_diffrn_reflns_limit_k_max 16
_diffrn_reflns_limit_k_min 0
_diffrn_reflns_limit_l_max 15
_diffrn_reflns_limit_l_min -16
_diffrn_reflns_number 3793
_diffrn_reflns_theta_full 25.05
_diffrn_reflns_theta_max 25.05
_diffrn_reflns_theta_min 1.95
_exptl_absorpt_coefficient_mu 2.037
_exptl_absorpt_correction_T_max 0.786
_exptl_absorpt_correction_T_min 0.6532
_exptl_absorpt_correction_type empirical
_exptl_absorpt_process_details psi-scan
_exptl_crystal_colour yellow
_exptl_crystal_density_diffrn 1.803
_exptl_crystal_density_method 'not measured'
_exptl_crystal_description parallelepiped
_exptl_crystal_F_000 1088
_exptl_crystal_size_max 0.22
_exptl_crystal_size_mid 0.20
_exptl_crystal_size_min 0.15
_refine_diff_density_max 0.946
_refine_diff_density_min -1.313
_refine_diff_density_rms 0.164
_refine_ls_extinction_method none
_refine_ls_goodness_of_fit_ref 0.990
_refine_ls_hydrogen_treatment none
_refine_ls_matrix_type full
_refine_ls_number_parameters 226
_refine_ls_number_reflns 3518
_refine_ls_number_restraints 0
_refine_ls_restrained_S_all 0.990
_refine_ls_R_factor_all 0.0862
_refine_ls_R_factor_gt 0.0699
_refine_ls_shift/su_max 0.000
_refine_ls_shift/su_mean 0.000
_refine_ls_structure_factor_coef Fsqd
_refine_ls_weighting_details 'calc w=1/[\s^2^(Fo^2^)+(0.1469P)^2^+0.0000P] where P=(Fo^2^+2Fc^2^)/3'
_refine_ls_weighting_scheme calc
_refine_ls_wR_factor_gt 0.1889
_refine_ls_wR_factor_ref 0.1986
_reflns_number_gt 2524
_reflns_number_total 3518
_reflns_threshold_expression >2sigma(I)
_cod_data_source_file ic702403h-file007.cif
_cod_data_source_block compound_9
_cod_database_code 4304830

loop_
_symmetry_equiv_pos_as_xyz
'x, y, z'
'-x, y+1/2, -z+1/2'
'-x, -y, -z'
'x, -y-1/2, z-1/2'

loop_
_atom_site_label
_atom_site_type_symbol
_atom_site_fract_x
_atom_site_fract_y
_atom_site_fract_z
_atom_site_U_iso_or_equiv
_atom_site_adp_type
_atom_site_occupancy
_atom_site_symmetry_multiplicity
_atom_site_calc_flag
_atom_site_refinement_flags
_atom_site_disorder_assembly
_atom_site_disorder_group
Fe1 Fe 0.72714(8) 0.07908(7) 0.61864(6) 0.0362(3) Uani 1 1 d . . .
Fe2 Fe 0.73779(8) -0.05770(7) 0.99568(6) 0.0368(3) Uani 1 1 d . . .
Cl1 Cl 0.92840(17) 0.06935(15) 0.61026(15) 0.0566(5) Uani 1 1 d . . .
Cl2 Cl 0.6738(2) 0.22654(14) 0.55353(15) 0.0639(6) Uani 1 1 d . . .
Cl3 Cl 0.7097(2) -0.21235(14) 1.03769(14) 0.0595(5) Uani 1 1 d . . .
Cl4 Cl 0.93415(16) -0.03391(16) 1.10463(13) 0.0570(5) Uani 1 1 d . . .
O1 O 0.7486(4) 0.1273(3) 0.7659(3) 0.0390(10) Uani 1 1 d . . .
O2 O 0.7512(4) -0.0523(3) 0.7012(3) 0.0401(10) Uani 1 1 d . . .
C1 C 0.7502(6) 0.0618(4) 0.8301(4) 0.0350(13) Uani 1 1 d . . .
C2 C 0.7576(5) -0.0401(4) 0.7944(5) 0.0335(13) Uani 1 1 d . . .
O3 O 0.7658(4) -0.1053(3) 0.8603(3) 0.0361(9) Uani 1 1 d . . .
O4 O 0.7442(4) 0.0733(3) 0.9194(3) 0.0426(11) Uani 1 1 d . . .
O5 O 0.6515(4) 0.0031(3) 0.4848(3) 0.0414(10) Uani 1 1 d . . .
C3 C 0.5353(6) -0.0165(4) 0.4612(4) 0.0342(13) Uani 1 1 d . . .
O6 O 0.5308(4) 0.0569(3) 0.6168(3) 0.0447(11) Uani 1 1 d . . .
O7 O 0.5395(4) -0.0541(4) 0.8997(3) 0.0475(12) Uani 1 1 d . . .
C4 C 0.5318(6) 0.0182(5) 1.0561(4) 0.0371(14) Uani 1 1 d . . .
O8 O 0.6509(4) 0.0065(4) 1.0906(3) 0.0428(11) Uani 1 1 d . . .
N1 N 0.3970(9) 0.2111(7) 0.6894(8) 0.080(3) Uiso 0.880(19) 1 d P . .
N1A N 0.323(3) 0.225(3) 0.734(3) 0.026(13) Uiso 0.120(19) 1 d P . .
C5 C 0.2887(13) 0.1519(9) 0.6965(8) 0.099(3) Uani 1 1 d . . .
C6 C 0.4770(11) 0.2530(10) 0.7839(9) 0.100(4) Uani 1 1 d . . .
N2 N 0.9614(15) 0.1541(11) 0.3518(12) 0.104(6) Uiso 0.67(2) 1 d P . .
N2A N 0.869(3) 0.1463(19) 0.250(2) 0.085(10) Uiso 0.33(2) 1 d P . .
C7 C 0.9959(11) 0.1969(10) 0.2722(13) 0.112(4) Uani 1 1 d . . .
C8 C 0.8146(13) 0.1212(10) 0.3225(9) 0.103(4) Uani 1 1 d . . .
O9 O 0.9627(11) 0.2824(8) 0.5078(10) 0.158(4) Uani 1 1 d . . .

loop_
_atom_site_aniso_label
_atom_site_aniso_U_11
_atom_site_aniso_U_22
_atom_site_aniso_U_33
_atom_site_aniso_U_23
_atom_site_aniso_U_13
_atom_site_aniso_U_12
Fe1 0.0365(5) 0.0487(6) 0.0251(5) -0.0009(4) 0.0117(4) -0.0023(4)
Fe2 0.0341(5) 0.0561(6) 0.0231(5) -0.0028(4) 0.0130(4) 0.0013(4)
Cl1 0.0389(9) 0.0789(13) 0.0550(11) 0.0068(9) 0.0187(8) -0.0012(8)
Cl2 0.0738(14) 0.0596(12) 0.0529(11) 0.0179(9) 0.0108(10) 0.0073(10)
Cl3 0.0796(13) 0.0632(11) 0.0417(9) 0.0041(8) 0.0274(9) -0.0085(10)
Cl4 0.0349(9) 0.0900(14) 0.0415(9) -0.0065(9) 0.0047(7) 0.0029(8)
O1 0.048(3) 0.039(2) 0.029(2) -0.0031(18) 0.0102(19) -0.0005(19)
O2 0.054(3) 0.043(2) 0.028(2) -0.0027(18) 0.019(2) 0.002(2)
C1 0.027(3) 0.049(4) 0.028(3) -0.003(3) 0.007(2) 0.002(2)
C2 0.028(3) 0.044(3) 0.033(3) -0.009(3) 0.016(2) -0.004(2)
O3 0.046(2) 0.039(2) 0.031(2) 0.0000(18) 0.0217(19) 0.0027(18)
O4 0.050(3) 0.052(3) 0.028(2) -0.0085(19) 0.016(2) 0.004(2)
O5 0.032(2) 0.065(3) 0.032(2) -0.009(2) 0.0169(18) -0.003(2)
C3 0.035(3) 0.049(3) 0.023(3) 0.000(2) 0.015(3) 0.002(3)
O6 0.038(2) 0.070(3) 0.030(2) -0.015(2) 0.0158(19) -0.006(2)
O7 0.038(2) 0.084(3) 0.025(2) -0.012(2) 0.0153(19) -0.002(2)
C4 0.035(3) 0.054(4) 0.023(3) 0.001(3) 0.010(3) 0.000(3)
O8 0.033(2) 0.072(3) 0.024(2) -0.007(2) 0.0083(18) 0.004(2)
C5 0.127(10) 0.110(9) 0.074(6) -0.010(6) 0.052(7) -0.005(7)
C6 0.078(7) 0.140(10) 0.088(8) 0.006(7) 0.033(6) 0.019(7)
C7 0.083(8) 0.100(9) 0.158(12) 0.008(8) 0.040(8) 0.000(6)
C8 0.104(9) 0.128(10) 0.077(7) 0.001(7) 0.029(6) 0.001(7)
O9 0.168(10) 0.138(9) 0.175(10) 0.014(7) 0.065(8) -0.016(7)

loop_
_atom_type_symbol
_atom_type_description
_atom_type_scat_dispersion_real
_atom_type_scat_dispersion_imag
_atom_type_scat_source
C C 0.0033 0.0016 'International Tables Vol C Tables 4.2.6.8 and 6.1.1.4'
H H 0.0000 0.0000 'International Tables Vol C Tables 4.2.6.8 and 6.1.1.4'
N N 0.0061 0.0033 'International Tables Vol C Tables 4.2.6.8 and 6.1.1.4'
O O 0.0106 0.0060 'International Tables Vol C Tables 4.2.6.8 and 6.1.1.4'
Fe Fe 0.3463 0.8444 'International Tables Vol C Tables 4.2.6.8 and 6.1.1.4'
Cl Cl 0.1484 0.1585 'International Tables Vol C Tables 4.2.6.8 and 6.1.1.4'

loop_
_geom_angle_atom_site_label_1
_geom_angle_atom_site_label_2
_geom_angle_atom_site_label_3
_geom_angle
_geom_angle_site_symmetry_1
_geom_angle_site_symmetry_3
_geom_angle_publ_flag
O5 Fe1 O1 158.22(18) . . ?
O5 Fe1 O2 88.41(17) . . ?
O1 Fe1 O2 79.08(16) . . ?
O5 Fe1 O6 77.38(16) . . ?
O1 Fe1 O6 83.09(17) . . ?
O2 Fe1 O6 81.21(18) . . ?
O5 Fe1 Cl1 93.67(13) . . ?
O1 Fe1 Cl1 104.09(14) . . ?
O2 Fe1 Cl1 90.40(14) . . ?
O6 Fe1 Cl1 167.81(14) . . ?
O5 Fe1 Cl2 98.00(15) . . ?
O1 Fe1 Cl2 91.25(13) . . ?
O2 Fe1 Cl2 167.14(13) . . ?
O6 Fe1 Cl2 89.30(15) . . ?
Cl1 Fe1 Cl2 100.24(8) . . ?
O8 Fe2 O3 159.00(17) . . ?
O8 Fe2 O4 91.09(19) . . ?
O3 Fe2 O4 78.90(16) . . ?
O8 Fe2 O7 78.18(16) . . ?
O3 Fe2 O7 82.14(16) . . ?
O4 Fe2 O7 81.99(19) . . ?
O8 Fe2 Cl4 93.16(13) . . ?
O3 Fe2 Cl4 105.42(13) . . ?
O4 Fe2 Cl4 91.60(14) . . ?
O7 Fe2 Cl4 169.05(15) . . ?
O8 Fe2 Cl3 97.84(15) . . ?
O3 Fe2 Cl3 89.09(13) . . ?
O4 Fe2 Cl3 165.95(13) . . ?
O7 Fe2 Cl3 89.22(15) . . ?
Cl4 Fe2 Cl3 98.67(8) . . ?
C1 O1 Fe1 114.1(4) . . ?
C2 O2 Fe1 112.0(4) . . ?
O4 C1 O1 125.9(6) . . ?
O4 C1 C2 117.2(5) . . ?
O1 C1 C2 117.0(5) . . ?
O2 C2 O3 125.9(5) . . ?
O2 C2 C1 117.2(5) . . ?
O3 C2 C1 116.9(5) . . ?
C2 O3 Fe2 113.6(4) . . ?
C1 O4 Fe2 112.6(4) . . ?
C3 O5 Fe1 116.8(4) . . ?
O6 C3 O5 127.9(5) 3_656 . ?
O6 C3 C3 116.1(6) 3_656 3_656 ?
O5 C3 C3 116.0(6) . 3_656 ?
C3 O6 Fe1 113.6(4) 3_656 . ?
C4 O7 Fe2 112.7(4) 3_657 . ?
O7 C4 O8 127.9(5) 3_657 . ?
O7 C4 C4 116.7(7) 3_657 3_657 ?
O8 C4 C4 115.4(6) . 3_657 ?
C4 O8 Fe2 117.0(4) . . ?
N1A N1 C6 78(2) . . ?
N1A N1 C5 50.5(19) . . ?
C6 N1 C5 117.1(9) . . ?
N1 N1A C5 79(3) . . ?
N1 N1A C6 58.4(17) . . ?
C5 N1A C6 123(3) . . ?
N1A C5 N1 50.5(19) . . ?
N1 C6 N1A 43.2(14) . . ?
C7 N2 N2A 64.0(14) . . ?
C7 N2 C8 114.9(12) . . ?
N2A N2 C8 52.1(13) . . ?
C8 N2A N2 69.7(15) . . ?
C8 N2A C7 124(2) . . ?
N2 N2A C7 55.8(13) . . ?
N2 C7 N2A 60.2(13) . . ?
N2A C8 N2 58.2(13) . . ?

loop_
_geom_bond_atom_site_label_1
_geom_bond_atom_site_label_2
_geom_bond_distance
_geom_bond_site_symmetry_2
_geom_bond_publ_flag
Fe1 O5 2.054(4) . ?
Fe1 O1 2.058(4) . ?
Fe1 O2 2.129(4) . ?
Fe1 O6 2.167(4) . ?
Fe1 Cl1 2.247(2) . ?
Fe1 Cl2 2.252(2) . ?
Fe2 O8 2.030(4) . ?
Fe2 O3 2.065(4) . ?
Fe2 O4 2.118(5) . ?
Fe2 O7 2.171(4) . ?
Fe2 Cl4 2.239(2) . ?
Fe2 Cl3 2.283(2) . ?
O1 C1 1.262(7) . ?
O2 C2 1.259(7) . ?
C1 O4 1.246(7) . ?
C1 C2 1.516(8) . ?
C2 O3 1.264(7) . ?
O5 C3 1.246(7) . ?
C3 O6 1.227(7) 3_656 ?
C3 C3 1.554(10) 3_656 ?
O6 C3 1.227(7) 3_656 ?
O7 C4 1.227(7) 3_657 ?
C4 O7 1.227(7) 3_657 ?
C4 O8 1.257(7) . ?
C4 C4 1.560(11) 3_657 ?
N1 N1A 1.16(4) . ?
N1 C6 1.444(15) . ?
N1 C5 1.475(15) . ?
N1A C5 1.16(4) . ?
N1A C6 1.66(4) . ?
N2 C7 1.385(19) . ?
N2 N2A 1.45(3) . ?
N2 C8 1.604(19) . ?
N2A C8 1.35(3) . ?
N2A C7 1.51(3) . ?
